data_4337054
loop_
_publ_author_name
'Ilya N. Ioffe'
'Olga N. Mazaleva'
'Lev N. Sidorov'
'Shangfeng Yang'
'Tao Wei'
'Erhard Kemnitz'
'Sergey I. Troyanov'

_publ_section_title
;
 Cage Shrinkage of Fullerene via a C2 Loss: from IPR C90(28)Cl24 to
 Nonclassical, Heptagon-Containing C88Cl22/24
;
_journal_name_full 'Inorganic Chemistry'
_journal_page_first 13821
_journal_page_last 13823
_journal_paper_doi 10.1021/ic402556g
_journal_volume 52
_journal_year 2013
_chemical_formula_sum 'C88 Cl22.09'
_chemical_formula_weight 1839.97
_chemical_name_systematic
; 
 ? 
;
_space_group_IT_number 14
_symmetry_cell_setting monoclinic
_symmetry_space_group_name_Hall '-P 2ybc'
_symmetry_space_group_name_H-M 'P 1 21/c 1'
_atom_sites_solution_hydrogens none
_atom_sites_solution_primary direct
_atom_sites_solution_secondary difmap
_audit_creation_method SHELXL-97
_cell_angle_alpha 90.00
_cell_angle_beta 98.350(10)
_cell_angle_gamma 90.00
_cell_formula_units_Z 4
_cell_length_a 12.7770(10)
_cell_length_b 23.0058(8)
_cell_length_c 21.0950(10)
_cell_measurement_reflns_used 40000
_cell_measurement_temperature 100(2)
_cell_measurement_theta_max 33
_cell_measurement_theta_min 5
_cell_volume 6135.0(6)
_computing_cell_refinement XDS
_computing_data_collection XDS
_computing_data_reduction XDS
_computing_structure_refinement 'SHELXL-97 (Sheldrick, 1997)'
_computing_structure_solution 'SHELXS-97 (Sheldrick, 1990)'
_diffrn_ambient_temperature 100(2)
_diffrn_measured_fraction_theta_full 0.997
_diffrn_measured_fraction_theta_max 0.889
_diffrn_measurement_device_type MAR225
_diffrn_measurement_method CCD
_diffrn_radiation_monochromator Si(111)
_diffrn_radiation_source 'BL 14.2 PSF, BESSY, Berlin, Germany'
_diffrn_radiation_type synchrotron
_diffrn_radiation_wavelength 0.87313
_diffrn_reflns_av_R_equivalents 0.0871
_diffrn_reflns_av_sigmaI/netI 0.0582
_diffrn_reflns_limit_h_max 17
_diffrn_reflns_limit_h_min -17
_diffrn_reflns_limit_k_max 31
_diffrn_reflns_limit_k_min -31
_diffrn_reflns_limit_l_max 28
_diffrn_reflns_limit_l_min -28
_diffrn_reflns_number 92753
_diffrn_reflns_theta_full 31.22
_diffrn_reflns_theta_max 36.93
_diffrn_reflns_theta_min 1.62
_exptl_absorpt_coefficient_mu 1.851
_exptl_absorpt_correction_type none
_exptl_crystal_colour orange
_exptl_crystal_density_diffrn 1.992
_exptl_crystal_description block
_exptl_crystal_F_000 3614
_exptl_crystal_size_max 0.02
_exptl_crystal_size_mid 0.01
_exptl_crystal_size_min 0.01
_refine_diff_density_max 0.806
_refine_diff_density_min -0.881
_refine_diff_density_rms 0.135
_refine_ls_extinction_method none
_refine_ls_goodness_of_fit_ref 1.057
_refine_ls_matrix_type full
_refine_ls_number_parameters 1020
_refine_ls_number_reflns 14881
_refine_ls_number_restraints 0
_refine_ls_restrained_S_all 1.057
_refine_ls_R_factor_all 0.0892
_refine_ls_R_factor_gt 0.0528
_refine_ls_shift/su_max 0.001
_refine_ls_shift/su_mean 0.000
_refine_ls_structure_factor_coef Fsqd
_refine_ls_weighting_details 'calc w=1/[\s^2^(Fo^2^)+(0.0700P)^2^+9.0000P] where P=(Fo^2^+2Fc^2^)/3'
_refine_ls_weighting_scheme calc
_refine_ls_wR_factor_gt 0.1226
_refine_ls_wR_factor_ref 0.1346
_reflns_number_gt 10647
_reflns_number_total 14881
_reflns_threshold_expression >2sigma(I)
_cod_data_source_file ic402556g_si_002.cif
_cod_data_source_block c903v
_cod_database_code 4337054

loop_
_symmetry_equiv_pos_as_xyz
'x, y, z'
'-x, y+1/2, -z+1/2'
'-x, -y, -z'
'x, -y-1/2, z-1/2'

loop_
_atom_site_label
_atom_site_type_symbol
_atom_site_fract_x
_atom_site_fract_y
_atom_site_fract_z
_atom_site_U_iso_or_equiv
_atom_site_adp_type
_atom_site_occupancy
_atom_site_symmetry_multiplicity
_atom_site_calc_flag
_atom_site_refinement_flags
Cl1 Cl -0.22560(7) 0.14456(4) 0.47076(5) 0.01901(19) Uani 1 1 d .
Cl2 Cl -0.12479(7) 0.03671(4) 0.56196(4) 0.01926(19) Uani 1 1 d .
Cl3 Cl -0.15525(12) 0.27201(7) 0.36236(7) 0.0204(6) Uani 0.606(5) 1 d P
Cl4 Cl -0.28602(7) 0.27425(4) 0.46988(5) 0.0256(2) Uani 1 1 d .
Cl5 Cl -0.02413(8) 0.01361(4) 0.70238(4) 0.01960(19) Uani 1 1 d .
Cl6 Cl 0.12224(7) -0.04485(4) 0.61149(4) 0.01775(18) Uani 1 1 d .
Cl7 Cl 0.25065(8) -0.01365(4) 0.74430(4) 0.01865(19) Uani 1 1 d .
Cl8 Cl 0.41695(8) -0.04111(4) 0.65878(5) 0.0234(2) Uani 1 1 d .
Cl9 Cl 0.37219(8) -0.01290(4) 0.52222(5) 0.0172(3) Uani 0.900(3) 1 d P
Cl10 Cl -0.18204(8) 0.42154(4) 0.47979(5) 0.0172(3) Uani 0.900(3) 1 d P
Cl11 Cl -0.02332(7) 0.34921(4) 0.80122(4) 0.01752(18) Uani 1 1 d .
Cl12 Cl 0.50583(7) 0.04258(4) 0.76608(4) 0.01962(19) Uani 1 1 d .
Cl13 Cl 0.64069(7) 0.06104(4) 0.65687(4) 0.01974(19) Uani 1 1 d .
Cl14 Cl 0.49959(7) 0.31168(5) 0.40261(4) 0.0213(2) Uani 1 1 d .
Cl15 Cl 0.29405(7) 0.42372(4) 0.37568(4) 0.01708(18) Uani 1 1 d .
Cl16 Cl -0.07722(7) 0.47294(4) 0.64659(4) 0.01653(18) Uani 1 1 d .
Cl17 Cl 0.26173(8) 0.40675(4) 0.84868(4) 0.01753(18) Uani 1 1 d .
Cl18 Cl 0.69201(7) 0.16691(4) 0.74330(5) 0.0213(2) Uani 1 1 d .
Cl19 Cl 0.64468(7) 0.40220(4) 0.58017(5) 0.01891(19) Uani 1 1 d .
Cl20 Cl 0.41608(7) 0.51492(4) 0.56053(4) 0.01879(19) Uani 1 1 d .
Cl21 Cl 0.21740(7) 0.52934(4) 0.68727(4) 0.01829(19) Uani 1 1 d .
Cl22 Cl 0.69859(7) 0.31497(4) 0.74263(5) 0.0206(2) Uani 1 1 d .
Cl23 Cl 0.01348(14) 0.37947(8) 0.34384(8) 0.0167(6) Uani 0.501(5) 1 d P
Cl24 Cl 0.5013(10) 0.3134(6) 0.8620(5) 0.038(3) Uani 0.100(3) 1 d P
Cl25 Cl 0.0275(15) 0.4018(8) 0.2884(9) 0.020(4) Uiso 0.05 1 d P
Cl26 Cl -0.115(3) 0.3843(14) 0.3723(15) 0.020(6) Uiso 0.03 1 d P
C1 C 0.0605(3) 0.14064(16) 0.50356(17) 0.0132(7) Uani 1 1 d .
C2 C -0.0201(3) 0.18433(17) 0.48444(17) 0.0151(7) Uani 1 1 d .
C3 C -0.1257(3) 0.19194(16) 0.50921(17) 0.0141(7) Uani 1 1 d .
C4 C -0.1069(3) 0.18776(17) 0.58241(17) 0.0141(7) Uani 1 1 d .
C5 C -0.0619(3) 0.14313(16) 0.61862(17) 0.0142(7) Uani 1 1 d .
C6 C -0.0229(3) 0.08585(16) 0.59562(17) 0.0142(7) Uani 1 1 d .
C7 C 0.0577(3) 0.09664(16) 0.55068(17) 0.0145(7) Uani 1 1 d .
C8 C 0.1483(3) 0.06328(15) 0.57232(17) 0.0145(7) Uani 1 1 d .
C9 C 0.2393(3) 0.06980(16) 0.54747(17) 0.0146(7) Uani 1 1 d .
C10 C 0.2456(3) 0.11349(15) 0.50198(17) 0.0128(7) Uani 1 1 d .
C11 C 0.1608(3) 0.15000(16) 0.48070(16) 0.0135(7) Uani 1 1 d .
C12 C 0.1872(3) 0.20427(16) 0.45150(16) 0.0124(7) Uani 1 1 d .
C13 C 0.1063(3) 0.24634(16) 0.43582(17) 0.0142(7) Uani 1 1 d .
C14 C 0.0026(3) 0.23224(16) 0.45042(17) 0.0150(7) Uani 1 1 d .
C15 C -0.0798(3) 0.27761(18) 0.4473(2) 0.0218(8) Uani 1 1 d .
C16 C -0.1519(3) 0.25819(16) 0.49524(17) 0.0140(7) Uani 1 1 d .
C17 C -0.1158(3) 0.28716(17) 0.55876(18) 0.0166(7) Uani 1 1 d .
C18 C -0.0973(3) 0.24601(16) 0.60758(17) 0.0143(7) Uani 1 1 d .
C19 C -0.0394(3) 0.26091(16) 0.66728(17) 0.0130(7) Uani 1 1 d .
C20 C 0.0162(3) 0.21397(16) 0.70328(17) 0.0139(7) Uani 1 1 d .
C21 C 0.0000(3) 0.15731(16) 0.67916(17) 0.0138(7) Uani 1 1 d .
C22 C 0.0776(3) 0.11400(16) 0.69502(17) 0.0155(7) Uani 1 1 d .
C23 C 0.0489(3) 0.05935(16) 0.65680(18) 0.0158(7) Uani 1 1 d .
C24 C 0.1454(3) 0.02980(16) 0.63221(17) 0.0154(7) Uani 1 1 d .
C25 C 0.2542(3) 0.03583(16) 0.67865(17) 0.0155(7) Uani 1 1 d .
C26 C 0.3641(3) 0.03047(16) 0.64903(18) 0.0170(8) Uani 1 1 d .
C27 C 0.3475(3) 0.04758(18) 0.57524(18) 0.0191(8) Uani 1 1 d .
C28 C 0.4128(3) 0.09765(16) 0.55677(17) 0.0151(7) Uani 1 1 d .
C29 C 0.3540(3) 0.13041(16) 0.50537(16) 0.0137(7) Uani 1 1 d .
C30 C 0.3798(3) 0.18596(16) 0.48888(16) 0.0135(7) Uani 1 1 d .
C31 C 0.2958(3) 0.22143(16) 0.45554(16) 0.0135(7) Uani 1 1 d .
C32 C 0.3174(3) 0.27993(16) 0.44615(16) 0.0129(7) Uani 1 1 d .
C33 C 0.2385(3) 0.32120(16) 0.43157(16) 0.0130(7) Uani 1 1 d .
C34 C 0.1324(3) 0.30532(16) 0.42492(16) 0.0144(7) Uani 1 1 d .
C35 C 0.0561(3) 0.35151(18) 0.4324(2) 0.0217(8) Uani 1 1 d .
C36 C -0.0412(3) 0.33604(17) 0.45377(17) 0.0161(7) Uani 1 1 d .
C37 C -0.0651(3) 0.37669(17) 0.50547(18) 0.0180(8) Uani 1 1 d .
C38 C -0.0766(3) 0.34292(16) 0.56581(17) 0.0146(7) Uani 1 1 d .
C39 C -0.0262(3) 0.36058(16) 0.62751(17) 0.0143(7) Uani 1 1 d .
C40 C -0.0094(3) 0.32040(16) 0.67743(17) 0.0129(7) Uani 1 1 d .
C41 C 0.0600(3) 0.33490(15) 0.73979(16) 0.0125(7) Uani 1 1 d .
C42 C 0.1364(3) 0.28580(16) 0.75946(16) 0.0129(7) Uani 1 1 d .
C43 C 0.1137(3) 0.22700(16) 0.74363(16) 0.0138(7) Uani 1 1 d .
C44 C 0.1990(3) 0.18672(16) 0.74743(16) 0.0137(7) Uani 1 1 d .
C45 C 0.1788(3) 0.12984(16) 0.72151(17) 0.0146(7) Uani 1 1 d .
C46 C 0.2660(3) 0.09549(16) 0.70746(17) 0.0152(7) Uani 1 1 d .
C47 C 0.3649(3) 0.11722(16) 0.71445(17) 0.0149(7) Uani 1 1 d .
C48 C 0.4424(3) 0.07598(16) 0.69313(18) 0.0164(7) Uani 1 1 d .
C49 C 0.5300(3) 0.10814(16) 0.66200(18) 0.0164(7) Uani 1 1 d .
C50 C 0.4904(3) 0.12537(16) 0.59445(18) 0.0157(7) Uani 1 1 d .
C51 C 0.5186(3) 0.18332(16) 0.58035(18) 0.0147(7) Uani 1 1 d .
C52 C 0.4694(3) 0.21444(16) 0.52664(17) 0.0134(7) Uani 1 1 d .
C53 C 0.4816(3) 0.27563(16) 0.52668(17) 0.0133(7) Uani 1 1 d .
C54 C 0.4224(3) 0.30811(17) 0.46965(17) 0.0148(7) Uani 1 1 d .
C55 C 0.3887(3) 0.36798(16) 0.48524(17) 0.0145(7) Uani 1 1 d .
C56 C 0.2811(3) 0.38199(16) 0.44738(17) 0.0135(7) Uani 1 1 d .
C57 C 0.2096(3) 0.41292(16) 0.48715(17) 0.0143(7) Uani 1 1 d .
C58 C 0.1014(3) 0.40058(16) 0.47323(17) 0.0142(7) Uani 1 1 d .
C59 C 0.0327(3) 0.41300(16) 0.51684(17) 0.0140(7) Uani 1 1 d .
C60 C 0.0731(3) 0.43436(16) 0.57618(17) 0.0138(7) Uani 1 1 d .
C61 C 0.0242(3) 0.42045(16) 0.63492(17) 0.0134(7) Uani 1 1 d .
C62 C 0.1213(3) 0.42187(16) 0.68561(17) 0.0133(7) Uani 1 1 d .
C63 C 0.1363(3) 0.38394(15) 0.73345(17) 0.0128(7) Uani 1 1 d .
C64 C 0.2443(3) 0.37082(15) 0.77068(16) 0.0133(7) Uani 1 1 d .
C65 C 0.2372(3) 0.30525(16) 0.77682(16) 0.0134(7) Uani 1 1 d .
C66 C 0.3250(3) 0.26695(16) 0.77710(16) 0.0131(7) Uani 1 1 d .
C67 C 0.3058(3) 0.20736(16) 0.76091(17) 0.0148(7) Uani 1 1 d .
C68 C 0.3903(3) 0.17360(16) 0.74048(17) 0.0151(7) Uani 1 1 d .
C69 C 0.4878(3) 0.19918(16) 0.73326(17) 0.0158(7) Uani 1 1 d .
C70 C 0.5652(3) 0.17040(17) 0.69391(18) 0.0176(8) Uani 1 1 d .
C71 C 0.5634(3) 0.21187(17) 0.63621(18) 0.0160(7) Uani 1 1 d .
C72 C 0.5609(3) 0.27206(17) 0.63957(18) 0.0152(7) Uani 1 1 d .
C73 C 0.5255(3) 0.30438(16) 0.58256(18) 0.0142(7) Uani 1 1 d .
C74 C 0.5169(3) 0.37041(16) 0.58647(18) 0.0146(7) Uani 1 1 d .
C75 C 0.4285(3) 0.39605(16) 0.53857(18) 0.0146(7) Uani 1 1 d .
C76 C 0.3668(3) 0.44163(16) 0.56940(17) 0.0146(7) Uani 1 1 d .
C77 C 0.2496(3) 0.43885(16) 0.54598(18) 0.0152(7) Uani 1 1 d .
C78 C 0.1800(3) 0.44855(15) 0.59014(16) 0.0127(7) Uani 1 1 d .
C79 C 0.2121(3) 0.45346(16) 0.66195(17) 0.0142(7) Uani 1 1 d .
C80 C 0.3180(3) 0.42470(15) 0.68241(17) 0.0124(7) Uani 1 1 d .
C81 C 0.3334(3) 0.38697(15) 0.73540(17) 0.0122(7) Uani 1 1 d .
C82 C 0.4236(3) 0.35089(16) 0.74354(17) 0.0137(7) Uani 1 1 d .
C83 C 0.4226(3) 0.29131(17) 0.76829(17) 0.0168(7) Uani 1 1 d .
C84 C 0.5010(3) 0.25882(16) 0.74462(17) 0.0140(7) Uani 1 1 d .
C85 C 0.5648(3) 0.29855(16) 0.70567(18) 0.0148(7) Uani 1 1 d .
C86 C 0.4987(3) 0.35342(16) 0.70233(17) 0.0143(7) Uani 1 1 d .
C87 C 0.4797(3) 0.38732(16) 0.64828(18) 0.0145(7) Uani 1 1 d .
C88 C 0.3899(3) 0.42320(15) 0.63894(17) 0.0128(7) Uani 1 1 d .

loop_
_atom_site_aniso_label
_atom_site_aniso_U_11
_atom_site_aniso_U_22
_atom_site_aniso_U_33
_atom_site_aniso_U_23
_atom_site_aniso_U_13
_atom_site_aniso_U_12
Cl1 0.0163(4) 0.0179(4) 0.0207(4) -0.0048(4) -0.0044(3) -0.0023(3)
Cl2 0.0202(4) 0.0187(4) 0.0179(4) -0.0029(3) -0.0003(3) -0.0048(3)
Cl3 0.0185(8) 0.0282(9) 0.0119(8) -0.0039(6) -0.0068(6) 0.0033(6)
Cl4 0.0124(4) 0.0216(5) 0.0394(6) -0.0004(4) -0.0075(4) 0.0019(3)
Cl5 0.0240(5) 0.0178(4) 0.0178(4) 0.0033(3) 0.0059(4) -0.0026(4)
Cl6 0.0251(5) 0.0117(4) 0.0160(4) -0.0014(3) 0.0015(3) -0.0008(3)
Cl7 0.0251(5) 0.0166(4) 0.0136(4) 0.0037(3) 0.0005(3) 0.0011(3)
Cl8 0.0278(5) 0.0161(4) 0.0256(5) 0.0011(4) 0.0017(4) 0.0062(4)
Cl9 0.0203(5) 0.0146(5) 0.0167(5) -0.0036(4) 0.0024(4) 0.0026(4)
Cl10 0.0133(5) 0.0172(5) 0.0204(5) 0.0043(4) -0.0001(4) 0.0045(4)
Cl11 0.0208(4) 0.0188(4) 0.0140(4) -0.0019(3) 0.0061(3) 0.0002(3)
Cl12 0.0218(4) 0.0208(4) 0.0146(4) 0.0051(3) -0.0030(3) 0.0055(4)
Cl13 0.0174(4) 0.0204(4) 0.0202(4) 0.0010(4) -0.0012(4) 0.0068(3)
Cl14 0.0170(4) 0.0320(5) 0.0150(4) 0.0037(4) 0.0031(3) 0.0034(4)
Cl15 0.0218(4) 0.0180(4) 0.0118(4) 0.0049(3) 0.0037(3) 0.0007(3)
Cl16 0.0167(4) 0.0161(4) 0.0168(4) -0.0025(3) 0.0025(3) 0.0048(3)
Cl17 0.0255(5) 0.0173(4) 0.0092(4) -0.0026(3) 0.0007(3) -0.0018(3)
Cl18 0.0174(4) 0.0218(5) 0.0215(4) 0.0002(4) -0.0080(4) 0.0039(3)
Cl19 0.0135(4) 0.0211(4) 0.0221(4) 0.0035(4) 0.0027(3) -0.0023(3)
Cl20 0.0211(4) 0.0155(4) 0.0198(4) 0.0033(3) 0.0032(4) -0.0012(3)
Cl21 0.0216(4) 0.0141(4) 0.0185(4) -0.0024(3) 0.0009(3) -0.0001(3)
Cl22 0.0143(4) 0.0229(5) 0.0219(4) -0.0003(4) -0.0066(4) -0.0011(3)
Cl23 0.0214(10) 0.0183(10) 0.0091(9) 0.0015(6) -0.0021(6) 0.0046(7)
Cl24 0.035(6) 0.057(8) 0.019(5) 0.006(5) -0.005(4) -0.009(6)
C1 0.0123(16) 0.0148(17) 0.0112(16) -0.0019(13) -0.0026(13) -0.0014(13)
C2 0.0152(17) 0.0194(18) 0.0094(15) -0.0025(14) -0.0023(13) -0.0005(14)
C3 0.0138(16) 0.0140(17) 0.0131(16) -0.0045(14) -0.0021(14) -0.0032(13)
C4 0.0105(15) 0.0195(18) 0.0126(16) -0.0044(14) 0.0020(13) -0.0027(13)
C5 0.0138(16) 0.0151(17) 0.0138(17) -0.0028(14) 0.0016(14) -0.0029(13)
C6 0.0153(17) 0.0138(17) 0.0120(16) -0.0021(13) -0.0028(14) -0.0024(13)
C7 0.0164(17) 0.0133(16) 0.0128(16) -0.0034(14) -0.0013(14) -0.0046(14)
C8 0.0217(18) 0.0111(16) 0.0099(16) -0.0016(13) -0.0007(14) -0.0007(14)
C9 0.0194(18) 0.0128(17) 0.0105(16) -0.0034(13) -0.0013(14) 0.0024(14)
C10 0.0179(17) 0.0128(16) 0.0077(15) -0.0019(13) 0.0018(13) 0.0014(13)
C11 0.0158(17) 0.0160(17) 0.0076(15) -0.0037(13) -0.0018(13) -0.0004(14)
C12 0.0171(17) 0.0156(17) 0.0040(14) -0.0011(13) -0.0003(13) 0.0027(13)
C13 0.0136(16) 0.0194(18) 0.0087(15) 0.0006(14) -0.0016(13) 0.0014(14)
C14 0.0185(17) 0.0168(17) 0.0088(15) -0.0021(13) -0.0014(14) 0.0034(14)
C15 0.0204(19) 0.0187(19) 0.027(2) -0.0041(16) 0.0071(17) -0.0004(15)
C16 0.0111(16) 0.0158(17) 0.0143(17) -0.0015(14) -0.0007(13) 0.0015(13)
C17 0.0150(17) 0.0204(18) 0.0138(17) -0.0031(15) -0.0001(14) 0.0040(14)
C18 0.0139(16) 0.0157(17) 0.0134(17) -0.0008(14) 0.0023(14) 0.0013(13)
C19 0.0133(16) 0.0152(17) 0.0106(16) -0.0012(13) 0.0020(13) -0.0002(13)
C20 0.0169(17) 0.0130(16) 0.0122(16) 0.0005(14) 0.0029(14) -0.0016(14)
C21 0.0162(17) 0.0148(17) 0.0110(16) 0.0006(13) 0.0035(14) -0.0026(14)
C22 0.0211(18) 0.0140(17) 0.0115(16) -0.0003(14) 0.0029(14) -0.0007(14)
C23 0.0192(18) 0.0144(17) 0.0133(17) -0.0004(14) 0.0004(14) -0.0010(14)
C24 0.0204(18) 0.0128(17) 0.0126(16) -0.0010(14) 0.0010(14) 0.0013(14)
C25 0.0212(18) 0.0152(17) 0.0091(16) 0.0035(14) -0.0005(14) 0.0009(14)
C26 0.0208(18) 0.0149(17) 0.0142(17) 0.0002(14) -0.0014(15) 0.0006(14)
C27 0.0209(19) 0.0210(19) 0.0148(17) 0.0003(15) 0.0003(15) 0.0012(15)
C28 0.0201(18) 0.0140(17) 0.0113(16) -0.0013(14) 0.0029(14) 0.0045(14)
C29 0.0186(17) 0.0148(17) 0.0079(15) -0.0022(13) 0.0023(13) 0.0003(14)
C30 0.0139(16) 0.0184(18) 0.0080(15) -0.0023(13) 0.0015(13) 0.0028(14)
C31 0.0174(17) 0.0180(18) 0.0052(14) -0.0012(13) 0.0021(13) 0.0021(14)
C32 0.0145(16) 0.0164(17) 0.0080(15) -0.0005(13) 0.0025(13) 0.0017(14)
C33 0.0160(17) 0.0184(17) 0.0046(14) 0.0020(13) 0.0015(13) 0.0012(14)
C34 0.0164(17) 0.0184(18) 0.0072(15) 0.0008(13) -0.0024(13) 0.0025(14)
C35 0.0219(19) 0.0169(19) 0.028(2) -0.0006(16) 0.0094(17) -0.0011(15)
C36 0.0170(17) 0.0204(18) 0.0095(16) 0.0004(14) -0.0030(14) 0.0051(14)
C37 0.0170(18) 0.0218(19) 0.0140(17) -0.0019(15) -0.0011(14) 0.0007(15)
C38 0.0134(16) 0.0154(17) 0.0138(17) -0.0005(14) -0.0019(14) 0.0048(13)
C39 0.0126(16) 0.0157(17) 0.0144(17) -0.0020(14) 0.0016(14) 0.0022(13)
C40 0.0127(16) 0.0148(17) 0.0111(16) -0.0032(13) 0.0012(13) 0.0023(13)
C41 0.0154(16) 0.0134(16) 0.0089(15) -0.0026(13) 0.0021(13) -0.0002(13)
C42 0.0182(17) 0.0158(17) 0.0047(14) 0.0021(13) 0.0017(13) 0.0004(14)
C43 0.0184(17) 0.0162(17) 0.0070(15) -0.0003(13) 0.0022(13) -0.0013(14)
C44 0.0193(17) 0.0150(17) 0.0058(15) 0.0038(13) -0.0011(13) 0.0002(14)
C45 0.0190(18) 0.0142(17) 0.0097(16) 0.0025(13) -0.0013(14) -0.0007(14)
C46 0.0212(18) 0.0156(17) 0.0083(15) 0.0024(13) 0.0002(14) 0.0033(14)
C47 0.0189(18) 0.0153(17) 0.0095(16) 0.0042(13) -0.0017(14) 0.0025(14)
C48 0.0195(18) 0.0161(17) 0.0128(17) 0.0020(14) -0.0006(14) 0.0020(14)
C49 0.0139(17) 0.0171(18) 0.0164(17) 0.0004(14) -0.0034(14) 0.0049(14)
C50 0.0147(17) 0.0179(18) 0.0144(17) 0.0010(14) 0.0014(14) 0.0041(14)
C51 0.0094(15) 0.0179(18) 0.0167(17) -0.0004(14) 0.0016(14) 0.0048(13)
C52 0.0118(16) 0.0193(18) 0.0096(15) 0.0007(14) 0.0033(13) 0.0026(14)
C53 0.0118(15) 0.0185(18) 0.0098(16) 0.0013(14) 0.0024(13) 0.0013(13)
C54 0.0121(16) 0.0193(18) 0.0132(16) -0.0006(14) 0.0022(14) 0.0020(14)
C55 0.0144(17) 0.0172(18) 0.0120(16) 0.0050(14) 0.0020(14) -0.0006(14)
C56 0.0152(17) 0.0155(17) 0.0092(15) 0.0033(13) 0.0001(13) 0.0003(13)
C57 0.0170(17) 0.0165(17) 0.0094(16) 0.0036(13) 0.0019(14) 0.0012(14)
C58 0.0190(17) 0.0112(16) 0.0113(16) 0.0057(13) -0.0014(14) 0.0024(14)
C59 0.0141(16) 0.0160(17) 0.0113(16) 0.0036(13) -0.0003(13) 0.0033(13)
C60 0.0154(17) 0.0139(16) 0.0114(16) 0.0017(13) -0.0007(14) 0.0044(13)
C61 0.0153(17) 0.0139(16) 0.0104(16) 0.0003(13) -0.0004(14) 0.0034(13)
C62 0.0142(16) 0.0142(16) 0.0114(16) -0.0035(13) 0.0020(14) 0.0016(13)
C63 0.0151(16) 0.0132(16) 0.0105(16) -0.0036(13) 0.0028(13) 0.0009(13)
C64 0.0186(17) 0.0137(17) 0.0068(15) -0.0021(13) -0.0010(13) 0.0012(14)
C65 0.0197(18) 0.0162(17) 0.0044(14) -0.0009(13) 0.0017(13) -0.0008(14)
C66 0.0157(16) 0.0160(17) 0.0063(15) -0.0009(13) -0.0028(13) 0.0019(13)
C67 0.0202(18) 0.0133(17) 0.0092(15) 0.0034(13) -0.0032(14) 0.0020(14)
C68 0.0208(18) 0.0144(17) 0.0082(15) 0.0035(13) -0.0047(14) 0.0032(14)
C69 0.0191(18) 0.0176(18) 0.0086(15) 0.0017(13) -0.0052(14) 0.0023(14)
C70 0.0161(17) 0.0195(18) 0.0146(17) 0.0007(15) -0.0062(14) 0.0033(14)
C71 0.0135(17) 0.0188(18) 0.0149(17) 0.0025(14) -0.0007(14) 0.0022(14)
C72 0.0120(16) 0.0181(18) 0.0143(17) -0.0005(14) -0.0026(14) 0.0004(14)
C73 0.0105(16) 0.0172(17) 0.0149(17) 0.0028(14) 0.0021(13) 0.0009(13)
C74 0.0112(16) 0.0164(17) 0.0154(17) 0.0018(14) -0.0014(14) -0.0016(13)
C75 0.0142(17) 0.0142(17) 0.0152(17) 0.0063(14) 0.0012(14) -0.0016(14)
C76 0.0170(17) 0.0151(17) 0.0117(16) 0.0044(14) 0.0024(14) -0.0013(14)
C77 0.0178(17) 0.0133(16) 0.0142(17) 0.0032(14) 0.0011(14) 0.0008(14)
C78 0.0146(16) 0.0129(16) 0.0100(16) 0.0008(13) -0.0004(13) 0.0019(13)
C79 0.0209(18) 0.0122(16) 0.0093(15) -0.0007(13) 0.0014(14) 0.0002(14)
C80 0.0141(16) 0.0112(16) 0.0107(15) -0.0024(13) -0.0025(13) -0.0024(13)
C81 0.0140(16) 0.0125(16) 0.0094(15) -0.0023(13) -0.0012(13) -0.0012(13)
C82 0.0142(16) 0.0142(17) 0.0108(16) -0.0025(13) -0.0046(13) -0.0042(13)
C83 0.0199(18) 0.0187(18) 0.0104(16) 0.0022(14) -0.0025(14) 0.0012(15)
C84 0.0140(16) 0.0181(17) 0.0082(15) 0.0014(13) -0.0039(13) 0.0005(14)
C85 0.0118(16) 0.0161(17) 0.0149(17) 0.0013(14) -0.0036(14) -0.0019(13)
C86 0.0143(17) 0.0136(16) 0.0133(16) -0.0006(14) -0.0033(14) -0.0028(13)
C87 0.0133(16) 0.0138(17) 0.0154(17) -0.0012(14) -0.0012(14) -0.0046(13)
C88 0.0154(16) 0.0103(15) 0.0116(16) 0.0000(13) -0.0016(13) -0.0024(13)

loop_
_atom_type_symbol
_atom_type_description
_atom_type_scat_dispersion_real
_atom_type_scat_dispersion_imag
_atom_type_scat_source
C C 0.0033 0.0016 'International Tables Vol C Tables 4.2.6.8 and 6.1.1.4'
Cl Cl 0.1484 0.1585 'International Tables Vol C Tables 4.2.6.8 and 6.1.1.4'

loop_
_geom_angle_atom_site_label_1
_geom_angle_atom_site_label_2
_geom_angle_atom_site_label_3
_geom_angle
_geom_angle_site_symmetry_3
Cl25 Cl23 Cl26 120.9(13) .
Cl25 Cl23 C35 156.2(8) .
Cl26 Cl23 C35 81.2(10) .
Cl23 Cl25 C22 146.3(13) 4_565
Cl23 Cl26 C36 85.5(13) .
C7 C1 C11 116.8(3) .
C7 C1 C2 126.7(3) .
C11 C1 C2 115.5(3) .
C14 C2 C1 120.4(3) .
C14 C2 C3 110.7(3) .
C1 C2 C3 127.6(3) .
C2 C3 C4 108.7(3) .
C2 C3 C16 102.8(3) .
C4 C3 C16 104.3(3) .
C2 C3 Cl1 112.6(2) .
C4 C3 Cl1 114.7(3) .
C16 C3 Cl1 112.8(2) .
C5 C4 C18 119.4(3) .
C5 C4 C3 127.4(3) .
C18 C4 C3 107.8(3) .
C4 C5 C21 117.5(3) .
C4 C5 C6 127.6(3) .
C21 C5 C6 108.6(3) .
C5 C6 C7 110.0(3) .
C5 C6 C23 104.5(3) .
C7 C6 C23 101.9(3) .
C5 C6 Cl2 115.0(3) .
C7 C6 Cl2 112.1(2) .
C23 C6 Cl2 112.3(2) .
C8 C7 C1 120.8(3) .
C8 C7 C6 108.0(3) .
C1 C7 C6 129.8(3) .
C9 C8 C7 121.8(3) .
C9 C8 C24 121.2(3) .
C7 C8 C24 115.9(3) .
C8 C9 C10 119.0(3) .
C8 C9 C27 127.1(3) .
C10 C9 C27 111.6(3) .
C11 C10 C9 122.3(3) .
C11 C10 C29 123.7(3) .
C9 C10 C29 108.3(3) .
C10 C11 C1 119.2(3) .
C10 C11 C12 115.9(3) .
C1 C11 C12 122.7(3) .
C13 C12 C31 119.5(3) .
C13 C12 C11 118.6(3) .
C31 C12 C11 119.6(3) .
C12 C13 C34 120.5(3) .
C12 C13 C14 117.3(3) .
C34 C13 C14 119.6(3) .
C2 C14 C13 124.4(3) .
C2 C14 C15 112.8(3) .
C13 C14 C15 120.2(3) .
C36 C15 C14 115.1(3) .
C36 C15 C16 116.4(3) .
C14 C15 C16 105.0(3) .
C36 C15 Cl3 105.8(3) .
C14 C15 Cl3 104.6(3) .
C16 C15 Cl3 109.3(3) .
C17 C16 C15 108.8(3) .
C17 C16 C3 103.4(3) .
C15 C16 C3 105.9(3) .
C17 C16 Cl4 109.6(3) .
C15 C16 Cl4 113.0(3) .
C3 C16 Cl4 115.5(2) .
C38 C17 C18 122.2(3) .
C38 C17 C16 124.6(3) .
C18 C17 C16 110.7(3) .
C17 C18 C19 120.4(3) .
C17 C18 C4 111.3(3) .
C19 C18 C4 124.2(3) .
C18 C19 C40 117.5(3) .
C18 C19 C20 116.3(3) .
C40 C19 C20 122.4(3) .
C21 C20 C43 118.6(3) .
C21 C20 C19 117.9(3) .
C43 C20 C19 118.3(3) .
C20 C21 C22 120.6(3) .
C20 C21 C5 124.4(3) .
C22 C21 C5 109.1(3) .
C45 C22 C21 119.6(3) .
C45 C22 C23 125.2(3) .
C21 C22 C23 110.7(3) .
C45 C22 Cl25 93.4(5) 4_566
C21 C22 Cl25 92.5(5) 4_566
C23 C22 Cl25 105.2(6) 4_566
C22 C23 C24 113.4(3) .
C22 C23 C6 100.4(3) .
C24 C23 C6 106.7(3) .
C22 C23 Cl5 108.1(3) .
C24 C23 Cl5 115.1(3) .
C6 C23 Cl5 112.3(3) .
C8 C24 C23 100.1(3) .
C8 C24 C25 110.6(3) .
C23 C24 C25 114.9(3) .
C8 C24 Cl6 108.3(3) .
C23 C24 Cl6 112.9(3) .
C25 C24 Cl6 109.5(2) .
C46 C25 C24 110.9(3) .
C46 C25 C26 100.6(3) .
C24 C25 C26 119.0(3) .
C46 C25 Cl7 106.2(2) .
C24 C25 Cl7 107.6(3) .
C26 C25 Cl7 111.6(2) .
C27 C26 C25 111.0(3) .
C27 C26 C48 112.4(3) .
C25 C26 C48 102.9(3) .
C27 C26 Cl8 109.7(3) .
C25 C26 Cl8 111.2(3) .
C48 C26 Cl8 109.5(2) .
C28 C27 C9 98.7(3) .
C28 C27 C26 116.3(3) .
C9 C27 C26 116.6(3) .
C28 C27 Cl9 105.7(3) .
C9 C27 Cl9 104.4(2) .
C26 C27 Cl9 113.4(3) .
C50 C28 C29 117.3(3) .
C50 C28 C27 126.9(3) .
C29 C28 C27 110.3(3) .
C30 C29 C10 120.4(3) .
C30 C29 C28 123.9(3) .
C10 C29 C28 106.9(3) .
C29 C30 C31 117.3(3) .
C29 C30 C52 118.6(3) .
C31 C30 C52 118.8(3) .
C32 C31 C12 117.9(3) .
C32 C31 C30 117.7(3) .
C12 C31 C30 121.2(3) .
C33 C32 C31 122.7(3) .
C33 C32 C54 111.2(3) .
C31 C32 C54 123.7(3) .
C32 C33 C34 120.6(3) .
C32 C33 C56 110.8(3) .
C34 C33 C56 125.2(3) .
C33 C34 C13 118.8(3) .
C33 C34 C35 116.9(3) .
C13 C34 C35 119.9(3) .
C36 C35 C34 118.5(3) .
C36 C35 C58 106.9(3) .
C34 C35 C58 113.8(3) .
C36 C35 Cl23 104.3(3) .
C34 C35 Cl23 103.3(3) .
C58 C35 Cl23 109.4(3) .
C35 C36 C15 120.6(4) .
C35 C36 C37 110.7(3) .
C15 C36 C37 123.3(4) .
C35 C36 Cl26 85.3(9) .
C15 C36 Cl26 107.8(9) .
C37 C36 Cl26 98.5(9) .
C59 C37 C36 102.2(3) .
C59 C37 C38 109.4(3) .
C36 C37 C38 110.2(3) .
C59 C37 Cl10 111.1(3) .
C36 C37 Cl10 112.3(3) .
C38 C37 Cl10 111.3(3) .
C17 C38 C39 118.2(3) .
C17 C38 C37 117.7(3) .
C39 C38 C37 122.3(3) .
C40 C39 C38 120.0(3) .
C40 C39 C61 120.5(3) .
C38 C39 C61 118.8(3) .
C39 C40 C19 120.9(3) .
C39 C40 C41 121.1(3) .
C19 C40 C41 116.9(3) .
C63 C41 C42 100.5(3) .
C63 C41 C40 113.1(3) .
C42 C41 C40 110.4(3) .
C63 C41 Cl11 112.3(2) .
C42 C41 Cl11 111.1(2) .
C40 C41 Cl11 109.2(2) .
C65 C42 C43 122.1(3) .
C65 C42 C41 112.1(3) .
C43 C42 C41 123.2(3) .
C42 C43 C44 118.7(3) .
C42 C43 C20 118.1(3) .
C44 C43 C20 119.3(3) .
C43 C44 C45 118.7(3) .
C43 C44 C67 119.6(3) .
C45 C44 C67 119.6(3) .
C22 C45 C44 120.2(3) .
C22 C45 C46 118.8(3) .
C44 C45 C46 118.9(3) .
C47 C46 C45 121.2(3) .
C47 C46 C25 114.9(3) .
C45 C46 C25 123.7(3) .
C46 C47 C68 122.5(4) .
C46 C47 C48 112.7(3) .
C68 C47 C48 124.8(3) .
C47 C48 C49 112.0(3) .
C47 C48 C26 101.5(3) .
C49 C48 C26 118.6(3) .
C47 C48 Cl12 104.5(2) .
C49 C48 Cl12 107.4(2) .
C26 C48 Cl12 111.9(2) .
C50 C49 C48 111.2(3) .
C50 C49 C70 101.4(3) .
C48 C49 C70 114.6(3) .
C50 C49 Cl13 105.3(3) .
C48 C49 Cl13 110.9(3) .
C70 C49 Cl13 112.7(2) .
C28 C50 C51 120.7(3) .
C28 C50 C49 124.0(4) .
C51 C50 C49 112.7(3) .
C71 C51 C52 121.3(3) .
C71 C51 C50 110.4(3) .
C52 C51 C50 123.1(3) .
C51 C52 C53 117.9(3) .
C51 C52 C30 115.9(3) .
C53 C52 C30 121.8(3) .
C73 C53 C52 120.1(3) .
C73 C53 C54 121.8(3) .
C52 C53 C54 116.5(3) .
C55 C54 C32 101.4(3) .
C55 C54 C53 113.9(3) .
C32 C54 C53 111.4(3) .
C55 C54 Cl14 109.4(3) .
C32 C54 Cl14 108.5(2) .
C53 C54 Cl14 111.7(3) .
C75 C55 C54 123.1(3) .
C75 C55 C56 123.1(3) .
C54 C55 C56 110.3(3) .
C57 C56 C33 109.3(3) .
C57 C56 C55 112.5(3) .
C33 C56 C55 100.8(3) .
C57 C56 Cl15 110.5(2) .
C33 C56 Cl15 112.1(2) .
C55 C56 Cl15 111.3(3) .
C58 C57 C77 119.5(3) .
C58 C57 C56 116.6(3) .
C77 C57 C56 121.4(3) .
C59 C58 C57 121.2(3) .
C59 C58 C35 108.1(3) .
C57 C58 C35 124.4(3) .
C60 C59 C58 119.1(3) .
C60 C59 C37 122.8(3) .
C58 C59 C37 111.9(3) .
C59 C60 C78 120.2(3) .
C59 C60 C61 122.0(3) .
C78 C60 C61 112.8(3) .
C60 C61 C62 100.5(3) .
C60 C61 C39 109.2(3) .
C62 C61 C39 112.6(3) .
C60 C61 Cl16 111.2(2) .
C62 C61 Cl16 114.7(3) .
C39 C61 Cl16 108.5(2) .
C63 C62 C79 122.2(3) .
C63 C62 C61 122.4(3) .
C79 C62 C61 111.4(3) .
C62 C63 C41 122.3(3) .
C62 C63 C64 123.1(3) .
C41 C63 C64 110.9(3) .
C81 C64 C63 113.2(3) .
C81 C64 C65 110.4(3) .
C63 C64 C65 100.4(3) .
C81 C64 Cl17 109.5(2) .
C63 C64 Cl17 111.1(3) .
C65 C64 Cl17 112.0(2) .
C42 C65 C66 120.7(3) .
C42 C65 C64 111.7(3) .
C66 C65 C64 123.9(3) .
C83 C66 C67 118.5(3) .
C83 C66 C65 117.8(3) .
C67 C66 C65 119.0(3) .
C66 C67 C44 119.5(3) .
C66 C67 C68 118.5(3) .
C44 C67 C68 119.6(3) .
C69 C68 C47 119.6(4) .
C69 C68 C67 121.3(3) .
C47 C68 C67 117.7(3) .
C84 C69 C68 118.6(4) .
C84 C69 C70 116.4(4) .
C68 C69 C70 122.0(3) .
C69 C70 C71 102.9(3) .
C69 C70 C49 116.5(3) .
C71 C70 C49 104.3(3) .
C69 C70 Cl18 107.7(2) .
C71 C70 Cl18 113.2(3) .
C49 C70 Cl18 112.0(2) .
C72 C71 C51 120.2(3) .
C72 C71 C70 125.1(3) .
C51 C71 C70 109.4(3) .
C71 C72 C73 118.9(3) .
C71 C72 C85 116.8(3) .
C73 C72 C85 121.9(3) .
C53 C73 C72 120.2(3) .
C53 C73 C74 119.6(3) .
C72 C73 C74 119.2(3) .
C87 C74 C75 100.3(3) .
C87 C74 C73 109.8(3) .
C75 C74 C73 113.8(3) .
C87 C74 Cl19 111.2(2) .
C75 C74 Cl19 112.6(3) .
C73 C74 Cl19 108.9(3) .
C55 C75 C76 122.6(3) .
C55 C75 C74 121.9(3) .
C76 C75 C74 111.5(3) .
C77 C76 C75 112.6(3) .
C77 C76 C88 110.5(3) .
C75 C76 C88 100.5(3) .
C77 C76 Cl20 110.3(3) .
C75 C76 Cl20 112.8(3) .
C88 C76 Cl20 109.7(2) .
C78 C77 C57 118.2(3) .
C78 C77 C76 118.2(3) .
C57 C77 C76 121.6(3) .
C60 C78 C77 121.4(3) .
C60 C78 C79 110.1(3) .
C77 C78 C79 125.0(3) .
C80 C79 C62 113.1(3) .
C80 C79 C78 110.7(3) .
C62 C79 C78 100.7(3) .
C80 C79 Cl21 110.0(2) .
C62 C79 Cl21 111.2(3) .
C78 C79 Cl21 110.9(2) .
C88 C80 C81 118.6(3) .
C88 C80 C79 118.2(3) .
C81 C80 C79 120.9(3) .
C80 C81 C82 118.6(3) .
C80 C81 C64 121.3(3) .
C82 C81 C64 117.5(3) .
C86 C82 C81 121.8(3) .
C86 C82 C83 107.8(3) .
C81 C82 C83 123.0(3) .
C84 C83 C66 122.0(4) .
C84 C83 C82 109.2(3) .
C66 C83 C82 118.3(3) .
C84 C83 Cl24 101.0(4) .
C66 C83 Cl24 106.2(4) .
C82 C83 Cl24 94.6(4) .
C69 C84 C83 120.7(4) .
C69 C84 C85 123.5(3) .
C83 C84 C85 109.6(3) .
C86 C85 C72 110.4(3) .
C86 C85 C84 100.6(3) .
C72 C85 C84 107.6(3) .
C86 C85 Cl22 109.3(2) .
C72 C85 Cl22 112.5(3) .
C84 C85 Cl22 115.7(2) .
C87 C86 C82 119.3(3) .
C87 C86 C85 122.8(3) .
C82 C86 C85 111.6(3) .
C86 C87 C88 119.5(4) .
C86 C87 C74 122.3(3) .
C88 C87 C74 112.6(3) .
C80 C88 C87 121.8(3) .
C80 C88 C76 125.3(3) .
C87 C88 C76 109.9(3) .

loop_
_geom_bond_atom_site_label_1
_geom_bond_atom_site_label_2
_geom_bond_distance
_geom_bond_site_symmetry_2
Cl1 C3 1.782(4) .
Cl2 C6 1.791(4) .
Cl3 C15 1.912(5) .
Cl4 C16 1.758(4) .
Cl5 C23 1.778(4) .
Cl6 C24 1.786(4) .
Cl7 C25 1.798(4) .
Cl8 C26 1.781(4) .
Cl9 C27 1.841(4) .
Cl10 C37 1.831(4) .
Cl11 C41 1.823(4) .
Cl12 C48 1.803(4) .
Cl13 C49 1.797(4) .
Cl14 C54 1.840(4) .
Cl15 C56 1.819(4) .
Cl16 C61 1.814(4) .
Cl17 C64 1.826(4) .
Cl18 C70 1.796(4) .
Cl19 C74 1.812(4) .
Cl20 C76 1.819(4) .
Cl21 C79 1.824(4) .
Cl22 C85 1.812(4) .
Cl23 Cl25 1.31(2) .
Cl23 Cl26 1.83(3) .
Cl23 C35 1.976(5) .
Cl24 C83 2.145(11) .
Cl25 C22 2.19(2) 4_565
Cl26 C36 2.15(3) .
C1 C7 1.423(5) .
C1 C11 1.450(5) .
C1 C2 1.454(5) .
C2 C14 1.369(5) .
C2 C3 1.525(5) .
C3 C4 1.531(5) .
C3 C16 1.579(5) .
C4 C5 1.357(5) .
C4 C18 1.440(5) .
C5 C21 1.439(5) .
C5 C6 1.513(5) .
C6 C7 1.518(5) .
C6 C23 1.592(5) .
C7 C8 1.409(5) .
C8 C9 1.351(6) .
C8 C24 1.485(5) .
C9 C10 1.400(5) .
C9 C27 1.510(5) .
C10 C11 1.393(5) .
C10 C29 1.430(5) .
C11 C12 1.454(5) .
C12 C13 1.420(5) .
C12 C31 1.432(5) .
C13 C34 1.424(5) .
C13 C14 1.440(5) .
C14 C15 1.478(5) .
C15 C36 1.432(6) .
C15 C16 1.530(6) .
C16 C17 1.508(5) .
C17 C38 1.378(5) .
C17 C18 1.393(5) .
C18 C19 1.407(5) .
C19 C40 1.429(5) .
C19 C20 1.446(5) .
C20 C21 1.404(5) .
C20 C43 1.435(5) .
C21 C22 1.411(5) .
C22 C45 1.381(5) .
C22 C23 1.510(5) .
C22 Cl25 2.19(2) 4_566
C23 C24 1.561(5) .
C24 C25 1.587(5) .
C25 C46 1.500(5) .
C25 C26 1.622(6) .
C26 C27 1.590(5) .
C26 C48 1.641(5) .
C27 C28 1.507(6) .
C28 C50 1.339(5) .
C28 C29 1.439(5) .
C29 C30 1.377(5) .
C30 C31 1.447(5) .
C30 C52 1.452(5) .
C31 C32 1.394(5) .
C32 C33 1.387(5) .
C32 C54 1.507(5) .
C33 C34 1.391(5) .
C33 C56 1.520(5) .
C34 C35 1.466(5) .
C35 C36 1.427(6) .
C35 C58 1.485(5) .
C36 C37 1.502(5) .
C37 C59 1.494(5) .
C37 C38 1.516(5) .
C38 C39 1.425(5) .
C39 C40 1.394(5) .
C39 C61 1.519(5) .
C40 C41 1.513(5) .
C41 C63 1.510(5) .
C41 C42 1.511(5) .
C42 C65 1.362(5) .
C42 C43 1.413(5) .
C43 C44 1.424(5) .
C44 C45 1.427(5) .
C44 C67 1.433(5) .
C45 C46 1.431(5) .
C46 C47 1.347(5) .
C47 C68 1.428(5) .
C47 C48 1.488(5) .
C48 C49 1.564(6) .
C49 C50 1.495(5) .
C49 C70 1.618(5) .
C50 C51 1.424(5) .
C51 C71 1.397(5) .
C51 C52 1.409(5) .
C52 C53 1.416(5) .
C53 C73 1.396(5) .
C53 C54 1.521(5) .
C54 C55 1.494(5) .
C55 C75 1.332(5) .
C55 C56 1.521(5) .
C56 C57 1.506(5) .
C57 C58 1.400(5) .
C57 C77 1.405(5) .
C58 C59 1.390(5) .
C59 C60 1.374(5) .
C60 C78 1.394(5) .
C60 C61 1.501(5) .
C61 C62 1.516(5) .
C62 C63 1.327(5) .
C62 C79 1.513(5) .
C63 C64 1.515(5) .
C64 C81 1.495(5) .
C64 C65 1.518(5) .
C65 C66 1.426(5) .
C66 C83 1.403(5) .
C66 C67 1.425(5) .
C67 C68 1.446(5) .
C68 C69 1.406(6) .
C69 C84 1.399(5) .
C69 C70 1.532(6) .
C70 C71 1.544(5) .
C71 C72 1.387(5) .
C72 C73 1.430(5) .
C72 C85 1.516(5) .
C73 C74 1.526(5) .
C74 C87 1.502(5) .
C74 C75 1.520(5) .
C75 C76 1.514(5) .
C76 C77 1.509(5) .
C76 C88 1.514(5) .
C77 C78 1.396(5) .
C78 C79 1.515(5) .
C79 C80 1.512(5) .
C80 C88 1.390(5) .
C80 C81 1.406(5) .
C81 C82 1.410(5) .
C82 C86 1.386(6) .
C82 C83 1.467(5) .
C83 C84 1.399(6) .
C84 C85 1.539(5) .
C85 C86 1.515(5) .
C86 C87 1.373(5) .
C87 C88 1.404(5) .
